data_1527142
loop_
_publ_author_name
'Bergstroem, G.'
'Lundgren, G.'

_publ_section_title
;
 X-ray investigation on uranyl hydroxides
;
_journal_name_full 'Acta Chemica Scandinavica (1-27,1973-42,1988)'
_journal_page_first 673
_journal_page_last 680
_journal_volume 10
_journal_year 1956
_chemical_formula_sum 'H2 O4 U'
_chemical_name_systematic 'U O2 (O H)2'
_space_group_IT_number 69
_symmetry_space_group_name_Hall '-F 2 2'
_symmetry_space_group_name_H-M 'F m m m'
_cell_angle_alpha 90
_cell_angle_beta 90
_cell_angle_gamma 90
_cell_formula_units_Z 4
_cell_length_a 6.295
_cell_length_b 5.636
_cell_length_c 9.929
_cell_volume 352.267
_citation_journal_id_ASTM ACSAA4
_cod_data_source_file Bergstroem_ACSAA4_1956_1724.cif
_cod_data_source_block H2O4U1
_cod_original_cell_volume 352.2672
_cod_original_formula_sum 'H2 O4 U1'
_cod_database_code 1527142

loop_
_symmetry_equiv_pos_as_xyz
x,y,z
-x,-y,z
x,-y,-z
-x,y,-z
-x,-y,-z
x,y,-z
-x,y,z
x,-y,z
x,y+1/2,z+1/2
-x,-y+1/2,z+1/2
x,-y+1/2,-z+1/2
-x,y+1/2,-z+1/2
-x,-y+1/2,-z+1/2
x,y+1/2,-z+1/2
-x,y+1/2,z+1/2
x,-y+1/2,z+1/2
x+1/2,y,z+1/2
-x+1/2,-y,z+1/2
x+1/2,-y,-z+1/2
-x+1/2,y,-z+1/2
-x+1/2,-y,-z+1/2
x+1/2,y,-z+1/2
-x+1/2,y,z+1/2
x+1/2,-y,z+1/2
x+1/2,y+1/2,z
-x+1/2,-y+1/2,z
x+1/2,-y+1/2,-z
-x+1/2,y+1/2,-z
-x+1/2,-y+1/2,-z
x+1/2,y+1/2,-z
-x+1/2,y+1/2,z
x+1/2,-y+1/2,z

loop_
_atom_site_label
_atom_site_type_symbol
_atom_site_fract_x
_atom_site_fract_y
_atom_site_fract_z
_atom_site_occupancy
_atom_site_U_iso_or_equiv
U1 U+6 0 0 0 1 0.0
O1 O-2 0 0 0.2 1 0.0
O2 O-2 0.25 0.25 0 1 0.0
